data_7001725
loop_
_publ_author_name
'Armbruster, Felix'
'Fern\'andez, Ignacio'
'Breher, Frank'

_publ_section_title
;
 Syntheses, structures, and reactivity of poly(pyrazolyl)silanes,
 -disilanes, and the ambidentate \k1Si/\k3N-coordinating
 tris(3,5-dimethylpyrazolyl)silanide ligand [Si(3,5-Me2pz)3]&#x2212; (MeTpsd)
;
_journal_coden_ASTM DTARAF
_journal_issue 29
_journal_name_full 'Dalton Transactions'
_journal_page_first 5612
_journal_page_last 5626
_journal_paper_doi 10.1039/b906333a
_journal_year 2009
_chemical_formula_moiety 'C19 H29 Li N6 O Si'
_chemical_formula_sum 'C19 H29 Li N6 O Si'
_chemical_formula_weight 392.51
_space_group_IT_number 14
_symmetry_cell_setting monoclinic
_symmetry_space_group_name_Hall '-P 2yn'
_symmetry_space_group_name_H-M 'P 1 21/n 1'
_atom_sites_solution_hydrogens geom
_atom_sites_solution_primary direct
_atom_sites_solution_secondary difmap
_audit_creation_method SHELXL-97
_cell_angle_alpha 90.00
_cell_angle_beta 95.99(3)
_cell_angle_gamma 90.00
_cell_formula_units_Z 4
_cell_length_a 7.908(2)
_cell_length_b 14.520(3)
_cell_length_c 18.629(4)
_cell_measurement_reflns_used 14395
_cell_measurement_temperature 150(2)
_cell_measurement_theta_max 25.00
_cell_measurement_theta_min 3.82
_cell_volume 2127.4(8)
_computing_cell_refinement 'CrysAlis Red'
_computing_data_collection 'CrysAlis CCD'
_computing_data_reduction 'CrysAlis Red'
_computing_molecular_graphics 'Ortep 32'
_computing_publication_material 'Bruker SHELXTL'
_computing_structure_refinement 'Bruker SHELXTL'
_computing_structure_solution 'Bruker SHELXTL'
_diffrn_ambient_temperature 150(2)
_diffrn_measured_fraction_theta_full 0.987
_diffrn_measured_fraction_theta_max 0.987
_diffrn_measurement_device_type 'Stoe Stadi 4 with CCD'
_diffrn_measurement_method 'omega scans'
_diffrn_radiation_monochromator graphite
_diffrn_radiation_source 'fine-focus sealed tube'
_diffrn_radiation_type MoK\a
_diffrn_radiation_wavelength 0.71073
_diffrn_reflns_av_R_equivalents 0.1423
_diffrn_reflns_av_sigmaI/netI 0.1231
_diffrn_reflns_limit_h_max 8
_diffrn_reflns_limit_h_min -9
_diffrn_reflns_limit_k_max 17
_diffrn_reflns_limit_k_min -17
_diffrn_reflns_limit_l_max 21
_diffrn_reflns_limit_l_min -22
_diffrn_reflns_number 14395
_diffrn_reflns_theta_full 25.00
_diffrn_reflns_theta_max 25.00
_diffrn_reflns_theta_min 3.82
_exptl_absorpt_coefficient_mu 0.131
_exptl_absorpt_correction_type none
_exptl_crystal_colour colourless
_exptl_crystal_density_diffrn 1.226
_exptl_crystal_density_method 'not measured'
_exptl_crystal_description 'irregular shaped crystal'
_exptl_crystal_F_000 840
_exptl_crystal_size_max 0.20
_exptl_crystal_size_mid 0.05
_exptl_crystal_size_min 0.05
_refine_diff_density_max 0.315
_refine_diff_density_min -0.245
_refine_diff_density_rms 0.062
_refine_ls_extinction_method none
_refine_ls_goodness_of_fit_ref 1.306
_refine_ls_hydrogen_treatment constr
_refine_ls_matrix_type full
_refine_ls_number_parameters 259
_refine_ls_number_reflns 3704
_refine_ls_number_restraints 0
_refine_ls_restrained_S_all 1.306
_refine_ls_R_factor_all 0.1748
_refine_ls_R_factor_gt 0.1338
_refine_ls_shift/su_max 0.000
_refine_ls_shift/su_mean 0.000
_refine_ls_structure_factor_coef Fsqd
_refine_ls_weighting_details 'calc w=1/[\s^2^(Fo^2^)+(0.0518P)^2^+1.6948P] where P=(Fo^2^+2Fc^2^)/3'
_refine_ls_weighting_scheme calc
_refine_ls_wR_factor_gt 0.2015
_refine_ls_wR_factor_ref 0.2197
_reflns_number_gt 2767
_reflns_number_total 3704
_reflns_threshold_expression >2sigma(I)
_cod_data_source_file B906333A.txt
_cod_data_source_block LiTpsd
_cod_original_sg_symbol_H-M P21/n
_cod_database_code 7001725

loop_
_symmetry_equiv_pos_as_xyz
'x, y, z'
'-x+1/2, y+1/2, -z+1/2'
'-x, -y, -z'
'x-1/2, -y-1/2, z-1/2'

loop_
_atom_site_label
_atom_site_type_symbol
_atom_site_fract_x
_atom_site_fract_y
_atom_site_fract_z
_atom_site_U_iso_or_equiv
_atom_site_adp_type
_atom_site_occupancy
_atom_site_symmetry_multiplicity
_atom_site_calc_flag
_atom_site_refinement_flags
_atom_site_disorder_assembly
_atom_site_disorder_group
Si1 Si 0.0299(2) 0.78986(10) 0.03793(8) 0.0323(4) Uani 1 1 d . . .
N5 N -0.0580(5) 0.8177(3) 0.1232(2) 0.0295(11) Uani 1 1 d . . .
O1 O 0.0371(5) 0.5350(2) 0.23854(19) 0.0348(10) Uani 1 1 d . . .
N6 N -0.0710(5) 0.7580(3) 0.1803(2) 0.0291(11) Uani 1 1 d . . .
N2 N 0.2497(6) 0.6742(3) 0.1319(2) 0.0313(11) Uani 1 1 d . . .
N3 N -0.0919(5) 0.6838(3) 0.0181(2) 0.0284(11) Uani 1 1 d . . .
N1 N 0.2305(5) 0.7373(3) 0.0764(2) 0.0280(10) Uani 1 1 d . . .
N4 N -0.0995(5) 0.6084(3) 0.0642(2) 0.0295(11) Uani 1 1 d . . .
C23 C -0.1993(6) 0.5478(3) 0.0275(3) 0.0303(13) Uani 1 1 d . . .
C21 C -0.1885(7) 0.6665(4) -0.0452(3) 0.0335(14) Uani 1 1 d . . .
C33 C -0.1473(7) 0.8051(3) 0.2290(3) 0.0304(13) Uani 1 1 d . . .
C11 C 0.3853(7) 0.7574(4) 0.0549(3) 0.0311(13) Uani 1 1 d . . .
C100 C 0.0820(7) 0.4431(4) 0.2182(3) 0.0390(15) Uani 1 1 d . . .
H10A H 0.1496 0.4451 0.1764 0.047 Uiso 1 1 calc R . .
H10B H -0.0216 0.4061 0.2049 0.047 Uiso 1 1 calc R . .
C31 C -0.1271(7) 0.9008(3) 0.1386(3) 0.0307(13) Uani 1 1 d . . .
C13 C 0.4149(7) 0.6578(3) 0.1437(3) 0.0330(14) Uani 1 1 d . . .
C32 C -0.1823(7) 0.8948(4) 0.2049(3) 0.0344(14) Uani 1 1 d . . .
H32A H -0.2345 0.9422 0.2300 0.041 Uiso 1 1 calc R . .
C30 C -0.1362(8) 0.9802(4) 0.0873(3) 0.0482(17) Uani 1 1 d . . .
H30A H -0.1803 1.0344 0.1105 0.072 Uiso 1 1 calc R . .
H30B H -0.2120 0.9646 0.0439 0.072 Uiso 1 1 calc R . .
H30C H -0.0223 0.9936 0.0737 0.072 Uiso 1 1 calc R . .
C12 C 0.5031(7) 0.7085(4) 0.0971(3) 0.0354(14) Uani 1 1 d . . .
H12A H 0.6226 0.7090 0.0951 0.042 Uiso 1 1 calc R . .
C24 C -0.2380(7) 0.4568(4) 0.0594(3) 0.0425(15) Uani 1 1 d . . .
H24A H -0.2572 0.4651 0.1101 0.064 Uiso 1 1 calc R . .
H24B H -0.1419 0.4149 0.0562 0.064 Uiso 1 1 calc R . .
H24C H -0.3402 0.4307 0.0327 0.064 Uiso 1 1 calc R . .
C22 C -0.2584(7) 0.5821(4) -0.0409(3) 0.0373(14) Uani 1 1 d . . .
H22A H -0.3327 0.5520 -0.0768 0.045 Uiso 1 1 calc R . .
C14 C 0.4844(7) 0.5926(4) 0.2010(3) 0.0464(16) Uani 1 1 d . . .
H14A H 0.4499 0.6124 0.2477 0.070 Uiso 1 1 calc R . .
H14B H 0.6088 0.5919 0.2034 0.070 Uiso 1 1 calc R . .
H14C H 0.4403 0.5306 0.1898 0.070 Uiso 1 1 calc R . .
C20 C -0.2043(7) 0.7332(4) -0.1063(3) 0.0452(16) Uani 1 1 d . . .
H20A H -0.2462 0.7923 -0.0898 0.068 Uiso 1 1 calc R . .
H20B H -0.2844 0.7091 -0.1456 0.068 Uiso 1 1 calc R . .
H20C H -0.0928 0.7422 -0.1238 0.068 Uiso 1 1 calc R . .
C34 C -0.1850(8) 0.7606(4) 0.2977(3) 0.0451(16) Uani 1 1 d . . .
H34A H -0.1484 0.6961 0.2980 0.068 Uiso 1 1 calc R . .
H34B H -0.3075 0.7635 0.3016 0.068 Uiso 1 1 calc R . .
H34C H -0.1238 0.7930 0.3386 0.068 Uiso 1 1 calc R . .
C10 C 0.4111(7) 0.8225(4) -0.0048(3) 0.0425(15) Uani 1 1 d . . .
H10C H 0.3665 0.8833 0.0062 0.064 Uiso 1 1 calc R . .
H10D H 0.3509 0.7996 -0.0500 0.064 Uiso 1 1 calc R . .
H10E H 0.5328 0.8275 -0.0101 0.064 Uiso 1 1 calc R . .
C103 C 0.0959(9) 0.5486(4) 0.3130(3) 0.0545(19) Uani 1 1 d . . .
H10F H 0.0048 0.5761 0.3387 0.065 Uiso 1 1 calc R . .
H10G H 0.1950 0.5907 0.3177 0.065 Uiso 1 1 calc R . .
C101 C 0.1842(8) 0.4019(4) 0.2822(3) 0.0521(18) Uani 1 1 d . . .
H10H H 0.1517 0.3368 0.2886 0.063 Uiso 1 1 calc R . .
H10I H 0.3072 0.4047 0.2765 0.063 Uiso 1 1 calc R . .
Li1 Li 0.0256(11) 0.6314(6) 0.1632(5) 0.032(2) Uani 1 1 d . . .
C102 C 0.1447(10) 0.4575(5) 0.3439(4) 0.072(2) Uani 1 1 d . . .
H10J H 0.2452 0.4627 0.3800 0.086 Uiso 1 1 calc R . .
H10K H 0.0499 0.4299 0.3672 0.086 Uiso 1 1 calc R . .

loop_
_atom_site_aniso_label
_atom_site_aniso_U_11
_atom_site_aniso_U_22
_atom_site_aniso_U_33
_atom_site_aniso_U_23
_atom_site_aniso_U_13
_atom_site_aniso_U_12
Si1 0.0316(9) 0.0327(9) 0.0328(9) 0.0029(7) 0.0043(7) 0.0040(7)
N5 0.029(3) 0.029(2) 0.030(3) 0.003(2) 0.003(2) 0.001(2)
O1 0.044(2) 0.031(2) 0.028(2) 0.0024(16) -0.0001(18) 0.0033(18)
N6 0.031(3) 0.029(2) 0.027(3) -0.003(2) -0.001(2) 0.002(2)
N2 0.033(3) 0.024(2) 0.035(3) 0.006(2) -0.002(2) 0.005(2)
N3 0.027(3) 0.031(2) 0.026(3) -0.001(2) 0.002(2) 0.001(2)
N1 0.027(3) 0.029(2) 0.028(3) 0.000(2) 0.003(2) 0.004(2)
N4 0.031(3) 0.029(2) 0.029(3) 0.004(2) 0.007(2) 0.004(2)
C23 0.022(3) 0.034(3) 0.035(4) -0.007(3) 0.004(3) 0.000(3)
C21 0.035(3) 0.042(4) 0.024(3) -0.004(3) 0.003(3) 0.007(3)
C33 0.028(3) 0.031(3) 0.031(3) -0.007(3) -0.002(3) -0.001(2)
C11 0.036(3) 0.031(3) 0.028(3) -0.005(2) 0.009(3) 0.001(3)
C100 0.043(4) 0.034(3) 0.040(4) 0.000(3) 0.002(3) 0.004(3)
C31 0.030(3) 0.023(3) 0.039(4) 0.001(2) 0.003(3) 0.005(2)
C13 0.027(3) 0.028(3) 0.043(4) -0.003(3) 0.000(3) 0.005(3)
C32 0.036(3) 0.031(3) 0.037(4) -0.003(3) 0.008(3) 0.003(3)
C30 0.060(4) 0.034(3) 0.054(4) 0.003(3) 0.017(3) 0.007(3)
C12 0.024(3) 0.040(3) 0.043(4) -0.003(3) 0.004(3) 0.002(3)
C24 0.034(4) 0.049(4) 0.043(4) -0.005(3) -0.002(3) -0.011(3)
C22 0.034(3) 0.053(4) 0.024(3) -0.012(3) -0.004(3) 0.004(3)
C14 0.037(4) 0.047(4) 0.055(4) 0.006(3) 0.002(3) 0.006(3)
C20 0.043(4) 0.062(4) 0.029(3) 0.001(3) -0.005(3) 0.008(3)
C34 0.052(4) 0.047(4) 0.038(4) 0.003(3) 0.012(3) 0.010(3)
C10 0.041(4) 0.052(4) 0.037(4) -0.003(3) 0.018(3) 0.000(3)
C103 0.091(6) 0.042(4) 0.028(4) -0.002(3) -0.005(3) 0.006(4)
C101 0.061(5) 0.045(4) 0.047(4) 0.003(3) -0.012(3) 0.005(3)
Li1 0.028(5) 0.031(5) 0.035(6) -0.001(4) -0.003(4) 0.004(4)
C102 0.093(6) 0.076(5) 0.043(5) 0.008(4) -0.004(4) 0.034(5)

loop_
_atom_type_symbol
_atom_type_description
_atom_type_scat_dispersion_real
_atom_type_scat_dispersion_imag
_atom_type_scat_source
C C 0.0033 0.0016 'International Tables Vol C Tables 4.2.6.8 and 6.1.1.4'
H H 0.0000 0.0000 'International Tables Vol C Tables 4.2.6.8 and 6.1.1.4'
Li Li -0.0003 0.0001 'International Tables Vol C Tables 4.2.6.8 and 6.1.1.4'
O O 0.0106 0.0060 'International Tables Vol C Tables 4.2.6.8 and 6.1.1.4'
Si Si 0.0817 0.0704 'International Tables Vol C Tables 4.2.6.8 and 6.1.1.4'
N N 0.0061 0.0033 'International Tables Vol C Tables 4.2.6.8 and 6.1.1.4'

loop_
_geom_angle_atom_site_label_1
_geom_angle_atom_site_label_2
_geom_angle_atom_site_label_3
_geom_angle
_geom_angle_site_symmetry_1
_geom_angle_site_symmetry_3
_geom_angle_publ_flag
N3 Si1 N1 98.25(19) . . ?
N3 Si1 N5 96.92(19) . . ?
N1 Si1 N5 98.2(2) . . ?
C31 N5 N6 109.2(4) . . ?
C31 N5 Si1 124.6(4) . . ?
N6 N5 Si1 126.1(3) . . ?
C103 O1 C100 108.6(4) . . ?
C103 O1 Li1 125.2(4) . . ?
C100 O1 Li1 117.6(4) . . ?
C33 N6 N5 106.2(4) . . ?
C33 N6 Li1 141.0(5) . . ?
N5 N6 Li1 112.8(4) . . ?
C13 N2 N1 105.9(4) . . ?
C13 N2 Li1 141.0(4) . . ?
N1 N2 Li1 112.9(4) . . ?
C21 N3 N4 109.4(4) . . ?
C21 N3 Si1 124.4(4) . . ?
N4 N3 Si1 126.2(3) . . ?
C11 N1 N2 109.4(4) . . ?
C11 N1 Si1 124.3(4) . . ?
N2 N1 Si1 126.3(3) . . ?
C23 N4 N3 105.4(4) . . ?
C23 N4 Li1 141.9(4) . . ?
N3 N4 Li1 112.4(4) . . ?
N4 C23 C22 111.0(5) . . ?
N4 C23 C24 121.3(5) . . ?
C22 C23 C24 127.8(5) . . ?
C22 C21 N3 108.2(5) . . ?
C22 C21 C20 129.3(5) . . ?
N3 C21 C20 122.5(5) . . ?
N6 C33 C32 110.4(5) . . ?
N6 C33 C34 120.6(5) . . ?
C32 C33 C34 129.0(5) . . ?
C12 C11 N1 107.6(5) . . ?
C12 C11 C10 128.8(5) . . ?
N1 C11 C10 123.6(5) . . ?
O1 C100 C101 106.8(4) . . ?
O1 C100 H10A 110.4 . . ?
C101 C100 H10A 110.4 . . ?
O1 C100 H10B 110.4 . . ?
C101 C100 H10B 110.4 . . ?
H10A C100 H10B 108.6 . . ?
C32 C31 N5 107.9(4) . . ?
C32 C31 C30 129.4(5) . . ?
N5 C31 C30 122.7(5) . . ?
N2 C13 C12 110.8(5) . . ?
N2 C13 C14 121.1(5) . . ?
C12 C13 C14 128.1(5) . . ?
C31 C32 C33 106.4(5) . . ?
C31 C32 H32A 126.8 . . ?
C33 C32 H32A 126.8 . . ?
C31 C30 H30A 109.5 . . ?
C31 C30 H30B 109.5 . . ?
H30A C30 H30B 109.5 . . ?
C31 C30 H30C 109.5 . . ?
H30A C30 H30C 109.5 . . ?
H30B C30 H30C 109.5 . . ?
C11 C12 C13 106.4(5) . . ?
C11 C12 H12A 126.8 . . ?
C13 C12 H12A 126.8 . . ?
C23 C24 H24A 109.5 . . ?
C23 C24 H24B 109.5 . . ?
H24A C24 H24B 109.5 . . ?
C23 C24 H24C 109.5 . . ?
H24A C24 H24C 109.5 . . ?
H24B C24 H24C 109.5 . . ?
C21 C22 C23 106.1(5) . . ?
C21 C22 H22A 127.0 . . ?
C23 C22 H22A 127.0 . . ?
C13 C14 H14A 109.5 . . ?
C13 C14 H14B 109.5 . . ?
H14A C14 H14B 109.5 . . ?
C13 C14 H14C 109.5 . . ?
H14A C14 H14C 109.5 . . ?
H14B C14 H14C 109.5 . . ?
C21 C20 H20A 109.5 . . ?
C21 C20 H20B 109.5 . . ?
H20A C20 H20B 109.5 . . ?
C21 C20 H20C 109.5 . . ?
H20A C20 H20C 109.5 . . ?
H20B C20 H20C 109.5 . . ?
C33 C34 H34A 109.5 . . ?
C33 C34 H34B 109.5 . . ?
H34A C34 H34B 109.5 . . ?
C33 C34 H34C 109.5 . . ?
H34A C34 H34C 109.5 . . ?
H34B C34 H34C 109.5 . . ?
C11 C10 H10C 109.5 . . ?
C11 C10 H10D 109.5 . . ?
H10C C10 H10D 109.5 . . ?
C11 C10 H10E 109.5 . . ?
H10C C10 H10E 109.5 . . ?
H10D C10 H10E 109.5 . . ?
O1 C103 C102 107.4(5) . . ?
O1 C103 H10F 110.2 . . ?
C102 C103 H10F 110.2 . . ?
O1 C103 H10G 110.2 . . ?
C102 C103 H10G 110.2 . . ?
H10F C103 H10G 108.5 . . ?
C102 C101 C100 105.2(5) . . ?
C102 C101 H10H 110.7 . . ?
C100 C101 H10H 110.7 . . ?
C102 C101 H10I 110.7 . . ?
C100 C101 H10I 110.7 . . ?
H10H C101 H10I 108.8 . . ?
O1 Li1 N2 116.5(4) . . ?
O1 Li1 N4 120.7(4) . . ?
N2 Li1 N4 98.5(4) . . ?
O1 Li1 N6 121.3(5) . . ?
N2 Li1 N6 97.0(4) . . ?
N4 Li1 N6 97.8(4) . . ?
C101 C102 C103 104.9(5) . . ?
C101 C102 H10J 110.8 . . ?
C103 C102 H10J 110.8 . . ?
C101 C102 H10K 110.8 . . ?
C103 C102 H10K 110.8 . . ?
H10J C102 H10K 108.8 . . ?

loop_
_geom_bond_atom_site_label_1
_geom_bond_atom_site_label_2
_geom_bond_distance
_geom_bond_site_symmetry_2
_geom_bond_publ_flag
Si1 N3 1.833(4) . ?
Si1 N1 1.837(4) . ?
Si1 N5 1.845(4) . ?
N5 C31 1.368(6) . ?
N5 N6 1.383(5) . ?
O1 C103 1.430(6) . ?
O1 C100 1.441(6) . ?
O1 Li1 1.977(9) . ?
N6 C33 1.330(6) . ?
N6 Li1 2.030(9) . ?
N2 C13 1.324(6) . ?
N2 N1 1.379(5) . ?
N2 Li1 2.020(10) . ?
N3 C21 1.361(6) . ?
N3 N4 1.396(5) . ?
N1 C11 1.359(6) . ?
N4 C23 1.323(6) . ?
N4 Li1 2.028(10) . ?
C23 C22 1.401(7) . ?
C23 C24 1.494(7) . ?
C21 C22 1.350(7) . ?
C21 C20 1.490(7) . ?
C33 C32 1.396(7) . ?
C33 C34 1.491(7) . ?
C11 C12 1.356(7) . ?
C11 C10 1.491(7) . ?
C100 C101 1.494(7) . ?
C100 H10A 0.9900 . ?
C100 H10B 0.9900 . ?
C31 C32 1.355(7) . ?
C31 C30 1.494(7) . ?
C13 C12 1.381(7) . ?
C13 C14 1.489(7) . ?
C32 H32A 0.9500 . ?
C30 H30A 0.9800 . ?
C30 H30B 0.9800 . ?
C30 H30C 0.9800 . ?
C12 H12A 0.9500 . ?
C24 H24A 0.9800 . ?
C24 H24B 0.9800 . ?
C24 H24C 0.9800 . ?
C22 H22A 0.9500 . ?
C14 H14A 0.9800 . ?
C14 H14B 0.9800 . ?
C14 H14C 0.9800 . ?
C20 H20A 0.9800 . ?
C20 H20B 0.9800 . ?
C20 H20C 0.9800 . ?
C34 H34A 0.9800 . ?
C34 H34B 0.9800 . ?
C34 H34C 0.9800 . ?
C10 H10C 0.9800 . ?
C10 H10D 0.9800 . ?
C10 H10E 0.9800 . ?
C103 C102 1.478(8) . ?
C103 H10F 0.9900 . ?
C103 H10G 0.9900 . ?
C101 C102 1.464(9) . ?
C101 H10H 0.9900 . ?
C101 H10I 0.9900 . ?
C102 H10J 0.9900 . ?
C102 H10K 0.9900 . ?

loop_
_geom_torsion_atom_site_label_1
_geom_torsion_atom_site_label_2
_geom_torsion_atom_site_label_3
_geom_torsion_atom_site_label_4
_geom_torsion
_geom_torsion_site_symmetry_1
_geom_torsion_site_symmetry_2
_geom_torsion_site_symmetry_3
_geom_torsion_site_symmetry_4
_geom_torsion_publ_flag
N3 Si1 N5 C31 -127.9(4) . . . . ?
N1 Si1 N5 C31 132.7(4) . . . . ?
N3 Si1 N5 N6 49.3(4) . . . . ?
N1 Si1 N5 N6 -50.1(4) . . . . ?
C31 N5 N6 C33 0.1(5) . . . . ?
Si1 N5 N6 C33 -177.5(4) . . . . ?
C31 N5 N6 Li1 179.4(4) . . . . ?
Si1 N5 N6 Li1 1.8(5) . . . . ?
N1 Si1 N3 C21 -133.7(4) . . . . ?
N5 Si1 N3 C21 126.9(4) . . . . ?
N1 Si1 N3 N4 45.6(4) . . . . ?
N5 Si1 N3 N4 -53.8(4) . . . . ?
C13 N2 N1 C11 0.6(5) . . . . ?
Li1 N2 N1 C11 -175.5(4) . . . . ?
C13 N2 N1 Si1 -177.8(3) . . . . ?
Li1 N2 N1 Si1 6.1(5) . . . . ?
N3 Si1 N1 C11 128.7(4) . . . . ?
N5 Si1 N1 C11 -133.1(4) . . . . ?
N3 Si1 N1 N2 -53.2(4) . . . . ?
N5 Si1 N1 N2 45.1(4) . . . . ?
C21 N3 N4 C23 0.3(5) . . . . ?
Si1 N3 N4 C23 -179.1(3) . . . . ?
C21 N3 N4 Li1 -175.5(4) . . . . ?
Si1 N3 N4 Li1 5.1(5) . . . . ?
N3 N4 C23 C22 -0.7(6) . . . . ?
Li1 N4 C23 C22 173.0(6) . . . . ?
N3 N4 C23 C24 179.8(5) . . . . ?
Li1 N4 C23 C24 -6.5(10) . . . . ?
N4 N3 C21 C22 0.3(6) . . . . ?
Si1 N3 C21 C22 179.6(4) . . . . ?
N4 N3 C21 C20 -178.9(5) . . . . ?
Si1 N3 C21 C20 0.4(7) . . . . ?
N5 N6 C33 C32 -0.7(6) . . . . ?
Li1 N6 C33 C32 -179.7(6) . . . . ?
N5 N6 C33 C34 178.9(5) . . . . ?
Li1 N6 C33 C34 -0.1(9) . . . . ?
N2 N1 C11 C12 -0.9(6) . . . . ?
Si1 N1 C11 C12 177.6(3) . . . . ?
N2 N1 C11 C10 179.2(5) . . . . ?
Si1 N1 C11 C10 -2.4(7) . . . . ?
C103 O1 C100 C101 -4.3(6) . . . . ?
Li1 O1 C100 C101 145.3(5) . . . . ?
N6 N5 C31 C32 0.6(6) . . . . ?
Si1 N5 C31 C32 178.2(4) . . . . ?
N6 N5 C31 C30 -178.8(5) . . . . ?
Si1 N5 C31 C30 -1.2(7) . . . . ?
N1 N2 C13 C12 -0.1(6) . . . . ?
Li1 N2 C13 C12 174.2(6) . . . . ?
N1 N2 C13 C14 179.5(5) . . . . ?
Li1 N2 C13 C14 -6.2(10) . . . . ?
N5 C31 C32 C33 -1.0(6) . . . . ?
C30 C31 C32 C33 178.4(6) . . . . ?
N6 C33 C32 C31 1.1(6) . . . . ?
C34 C33 C32 C31 -178.5(5) . . . . ?
N1 C11 C12 C13 0.8(6) . . . . ?
C10 C11 C12 C13 -179.3(5) . . . . ?
N2 C13 C12 C11 -0.4(6) . . . . ?
C14 C13 C12 C11 180.0(5) . . . . ?
N3 C21 C22 C23 -0.7(6) . . . . ?
C20 C21 C22 C23 178.5(5) . . . . ?
N4 C23 C22 C21 0.9(6) . . . . ?
C24 C23 C22 C21 -179.7(5) . . . . ?
C100 O1 C103 C102 -12.4(7) . . . . ?
Li1 O1 C103 C102 -159.1(5) . . . . ?
O1 C100 C101 C102 19.4(7) . . . . ?
C103 O1 Li1 N2 72.0(7) . . . . ?
C100 O1 Li1 N2 -72.0(6) . . . . ?
C103 O1 Li1 N4 -168.8(5) . . . . ?
C100 O1 Li1 N4 47.2(7) . . . . ?
C103 O1 Li1 N6 -45.6(8) . . . . ?
C100 O1 Li1 N6 170.4(4) . . . . ?
C13 N2 Li1 O1 2.4(9) . . . . ?
N1 N2 Li1 O1 176.4(4) . . . . ?
C13 N2 Li1 N4 -128.3(6) . . . . ?
N1 N2 Li1 N4 45.7(5) . . . . ?
C13 N2 Li1 N6 132.7(6) . . . . ?
N1 N2 Li1 N6 -53.3(5) . . . . ?
C23 N4 Li1 O1 7.4(10) . . . . ?
N3 N4 Li1 O1 -179.2(4) . . . . ?
C23 N4 Li1 N2 135.2(6) . . . . ?
N3 N4 Li1 N2 -51.4(5) . . . . ?
C23 N4 Li1 N6 -126.4(6) . . . . ?
N3 N4 Li1 N6 47.0(5) . . . . ?
C33 N6 Li1 O1 -5.1(9) . . . . ?
N5 N6 Li1 O1 176.0(4) . . . . ?
C33 N6 Li1 N2 -132.0(6) . . . . ?
N5 N6 Li1 N2 49.0(5) . . . . ?
C33 N6 Li1 N4 128.4(6) . . . . ?
N5 N6 Li1 N4 -50.6(5) . . . . ?
C100 C101 C102 C103 -26.5(8) . . . . ?
O1 C103 C102 C101 24.4(8) . . . . ?
